data_7102738
loop_
_publ_author_name
'Barba, Victor'
'H\"opfl, Herbert'
'Farf\'an, Norberto'
'Santillan, Rosa'
'Beltran, Hiram I'
'Zamudio-Rivera, Luis S'

_publ_section_title
;
 Boron-nitrogen macrocycles: a new generation of calix[3]arenes.
;
_journal_issue 24
_journal_name_full 'Chemical communications (Cambridge, England)'
_journal_page_first 2834
_journal_page_last 2835
_journal_paper_doi 10.1039/b410148k
_journal_year 2004
_chemical_formula_sum 'C96 H111 B3 N3 O6'
_chemical_formula_weight 1435.31
_chemical_melting_point 282
_chemical_name_common
;
Trimethoxy-(tris-(mu-(3-phenyl-kC)imine-kN)methyl-2-(3,5-di-
tert-butyl)phenolate-kO)triboro'
;
_chemical_name_systematic
;
Trimethoxy-[tris-[mu-(3-phenyl-kC)imine-kN]methyl-2-(3,5-di-tert-
butyl)phenolate-kO)triboro'
;
_space_group_IT_number 205
_symmetry_cell_setting cubic
_symmetry_space_group_name_Hall '-P 2ac 2ab 3'
_symmetry_space_group_name_H-M 'P a -3'
_atom_sites_solution_hydrogens geom
_atom_sites_solution_primary direct
_atom_sites_solution_secondary difmap
_audit_creation_method SHELXL-97
_cell_angle_alpha 90.00
_cell_angle_beta 90.00
_cell_angle_gamma 90.00
_cell_formula_units_Z 8
_cell_length_a 25.8615(7)
_cell_length_b 25.8615(7)
_cell_length_c 25.8615(7)
_cell_measurement_temperature 100(2)
_cell_volume 17296.6(8)
_computing_cell_refinement 'Bruker SMART'
_computing_data_collection 'Bruker SMART'
_computing_data_reduction 'Bruker SHELXTL'
_computing_molecular_graphics 'Bruker SHELXTL'
_computing_publication_material 'Bruker SHELXTL'
_computing_structure_refinement 'SHELXL-97 (Sheldrick, 1997)'
_computing_structure_solution 'SHELXS-97 (Sheldrick, 1990)'
_diffrn_ambient_temperature 100(2)
_diffrn_measured_fraction_theta_full 1.000
_diffrn_measured_fraction_theta_max 1.000
_diffrn_measurement_device_type 'CCD area detector'
_diffrn_measurement_method 'phi and omega scans'
_diffrn_radiation_monochromator graphite
_diffrn_radiation_source 'fine-focus sealed tube'
_diffrn_radiation_type MoK\a
_diffrn_radiation_wavelength 0.71073
_diffrn_reflns_av_R_equivalents 0.1122
_diffrn_reflns_av_sigmaI/netI 0.0333
_diffrn_reflns_limit_h_max 28
_diffrn_reflns_limit_h_min -28
_diffrn_reflns_limit_k_max 28
_diffrn_reflns_limit_k_min -28
_diffrn_reflns_limit_l_max 28
_diffrn_reflns_limit_l_min -28
_diffrn_reflns_number 102023
_diffrn_reflns_theta_full 22.99
_diffrn_reflns_theta_max 22.99
_diffrn_reflns_theta_min 1.36
_exptl_absorpt_coefficient_mu 0.067
_exptl_absorpt_correction_type none
_exptl_crystal_colour yellow
_exptl_crystal_density_diffrn 1.102
_exptl_crystal_density_method 'not measured'
_exptl_crystal_description hexagon
_exptl_crystal_F_000 6168
_exptl_crystal_size_max 0.27
_exptl_crystal_size_mid 0.31
_exptl_crystal_size_min 0.32
_refine_diff_density_max 0.619
_refine_diff_density_min -0.580
_refine_diff_density_rms 0.056
_refine_ls_extinction_method none
_refine_ls_goodness_of_fit_ref 1.260
_refine_ls_hydrogen_treatment mixed
_refine_ls_matrix_type full
_refine_ls_number_parameters 369
_refine_ls_number_reflns 4019
_refine_ls_number_restraints 6
_refine_ls_restrained_S_all 1.260
_refine_ls_R_factor_all 0.1171
_refine_ls_R_factor_gt 0.1111
_refine_ls_shift/su_max 0.000
_refine_ls_shift/su_mean 0.000
_refine_ls_structure_factor_coef Fsqd
_refine_ls_weighting_details 'calc w==1/[\s^2^(Fo^2^)+(0.0472P)^2^+53.9293P] where P==(Fo^2^+2Fc^2^)/3'
_refine_ls_weighting_scheme calc
_refine_ls_wR_factor_gt 0.2200
_refine_ls_wR_factor_ref 0.2234
_reflns_number_gt 3791
_reflns_number_total 4019
_reflns_threshold_expression >2sigma(I)
_cod_data_source_file b410148k.txt
_cod_data_source_block complex1c
_cod_depositor_comments
;
The following automatic conversions were performed:
'_symmetry_cell_setting' value 'Cubic' changed to 'cubic' according to
'/home/saulius/struct/CIF-dictionaries/cif_core.dic' dictionary named
'cif_core.dic' version 2.4.1 from 2010-06-29.

Automatic conversion script
Id: cif_fix_enum 1527 2010-12-29 10:47:43Z saulius 
;
_cod_original_sg_symbol_H-M Pa-3
_cod_database_code 7102738

loop_
_symmetry_equiv_pos_as_xyz
'x, y, z'
'-x+1/2, -y, z+1/2'
'-x, y+1/2, -z+1/2'
'x+1/2, -y+1/2, -z'
'z, x, y'
'z+1/2, -x+1/2, -y'
'-z+1/2, -x, y+1/2'
'-z, x+1/2, -y+1/2'
'y, z, x'
'-y, z+1/2, -x+1/2'
'y+1/2, -z+1/2, -x'
'-y+1/2, -z, x+1/2'
'-x, -y, -z'
'x-1/2, y, -z-1/2'
'x, -y-1/2, z-1/2'
'-x-1/2, y-1/2, z'
'-z, -x, -y'
'-z-1/2, x-1/2, y'
'z-1/2, x, -y-1/2'
'z, -x-1/2, y-1/2'
'-y, -z, -x'
'y, -z-1/2, x-1/2'
'-y-1/2, z-1/2, x'
'y-1/2, z, -x-1/2'

loop_
_atom_site_label
_atom_site_type_symbol
_atom_site_fract_x
_atom_site_fract_y
_atom_site_fract_z
_atom_site_U_iso_or_equiv
_atom_site_adp_type
_atom_site_occupancy
_atom_site_symmetry_multiplicity
_atom_site_calc_flag
_atom_site_refinement_flags
_atom_site_disorder_assembly
_atom_site_disorder_group
B1 B 0.0236(2) 0.8343(2) 0.2844(2) 0.0266(12) Uani 1 1 d . . .
N1 N 0.04681(14) 0.78951(15) 0.32231(14) 0.0249(9) Uani 1 1 d . . .
O1 O 0.04127(11) 0.81971(11) 0.23172(11) 0.0241(7) Uani 1 1 d . . .
O2 O -0.03126(11) 0.83559(11) 0.28987(12) 0.0280(8) Uani 1 1 d . . .
C1 C 0.05184(17) 0.77173(17) 0.21500(18) 0.0255(11) Uani 1 1 d . . .
C2 C 0.05876(18) 0.73177(17) 0.25069(18) 0.0268(11) Uani 1 1 d . . .
C3 C 0.07127(18) 0.68173(18) 0.23396(19) 0.0316(12) Uani 1 1 d . . .
H3 H 0.0751 0.6549 0.2587 0.038 Uiso 1 1 calc R . .
C4 C 0.07797(18) 0.67085(18) 0.18279(19) 0.0296(11) Uani 1 1 d . A .
C5 C 0.07130(18) 0.71234(17) 0.14810(18) 0.0271(11) Uani 1 1 d . . .
H5 H 0.0760 0.7053 0.1123 0.033 Uiso 1 1 calc R . .
C6 C 0.05845(17) 0.76243(17) 0.16185(18) 0.0266(11) Uani 1 1 d . . .
C7 C 0.05857(17) 0.74412(18) 0.30448(18) 0.0270(11) Uani 1 1 d . . .
H7 H 0.0675 0.7178 0.3285 0.032 Uiso 1 1 calc R . .
C8 C 0.05450(17) 0.79988(17) 0.37627(17) 0.0239(11) Uani 1 1 d . . .
C9 C 0.10179(17) 0.78842(16) 0.39910(17) 0.0222(10) Uani 1 1 d . . .
H9 H 0.1285 0.7735 0.3787 0.027 Uiso 1 1 calc R . .
C10 C 0.11090(17) 0.79841(16) 0.45129(17) 0.0234(10) Uani 1 1 d . . .
C11 C 0.07091(18) 0.82094(18) 0.47919(18) 0.0299(12) Uani 1 1 d . . .
H11 H 0.0759 0.8285 0.5148 0.036 Uiso 1 1 calc R . .
C12 C 0.02405(19) 0.8326(2) 0.45647(19) 0.0357(13) Uani 1 1 d . . .
H12 H -0.0028 0.8475 0.4767 0.043 Uiso 1 1 calc R . .
C13 C 0.01569(18) 0.82269(19) 0.40453(18) 0.0321(12) Uani 1 1 d . . .
H13 H -0.0163 0.8315 0.3887 0.039 Uiso 1 1 calc R . .
C14 C -0.0610(2) 0.7925(2) 0.2735(2) 0.0430(14) Uani 1 1 d . . .
H14A H -0.0517 0.7835 0.2379 0.065 Uiso 1 1 calc R . .
H14B H -0.0978 0.8013 0.2751 0.065 Uiso 1 1 calc R . .
H14C H -0.0541 0.7630 0.2962 0.065 Uiso 1 1 calc R . .
C15 C 0.05378(18) 0.80652(17) 0.12201(18) 0.0275(11) Uani 1 1 d . . .
C16 C 0.0969(2) 0.84643(19) 0.1322(2) 0.0386(13) Uani 1 1 d . . .
H16A H 0.0933 0.8603 0.1673 0.058 Uiso 1 1 calc R . .
H16B H 0.0942 0.8747 0.1071 0.058 Uiso 1 1 calc R . .
H16C H 0.1307 0.8297 0.1286 0.058 Uiso 1 1 calc R . .
C17 C 0.00052(19) 0.83226(18) 0.12594(18) 0.0315(12) Uani 1 1 d . . .
H17A H -0.0265 0.8065 0.1191 0.047 Uiso 1 1 calc R . .
H17B H -0.0019 0.8602 0.1004 0.047 Uiso 1 1 calc R . .
H17C H -0.0041 0.8465 0.1608 0.047 Uiso 1 1 calc R . .
C18 C 0.05962(19) 0.78672(18) 0.06696(18) 0.0300(12) Uani 1 1 d . . .
H18A H 0.0934 0.7699 0.0631 0.045 Uiso 1 1 calc R . .
H18B H 0.0571 0.8158 0.0428 0.045 Uiso 1 1 calc R . .
H18C H 0.0321 0.7617 0.0595 0.045 Uiso 1 1 calc R . .
C19 C 0.09010(18) 0.61733(18) 0.16243(17) 0.0410(14) Uani 1 1 d D . .
C20A C 0.0475(3) 0.5987(3) 0.1252(3) 0.039(2) Uani 0.647(10) 1 d PD A 1
H20A H 0.0561 0.5640 0.1125 0.059 Uiso 0.647(10) 1 calc PR A 1
H20B H 0.0450 0.6225 0.0959 0.059 Uiso 0.647(10) 1 calc PR A 1
H20C H 0.0143 0.5976 0.1435 0.059 Uiso 0.647(10) 1 calc PR A 1
C21A C 0.0952(5) 0.5760(3) 0.2050(3) 0.049(3) Uani 0.647(10) 1 d PD A 1
H21A H 0.1032 0.5425 0.1891 0.073 Uiso 0.647(10) 1 calc PR A 1
H21B H 0.0626 0.5734 0.2241 0.073 Uiso 0.647(10) 1 calc PR A 1
H21C H 0.1231 0.5857 0.2287 0.073 Uiso 0.647(10) 1 calc PR A 1
C22A C 0.1400(2) 0.6189(3) 0.1300(3) 0.036(2) Uani 0.647(10) 1 d PD A 1
H22A H 0.1478 0.5841 0.1172 0.054 Uiso 0.647(10) 1 calc PR A 1
H22B H 0.1687 0.6311 0.1516 0.054 Uiso 0.647(10) 1 calc PR A 1
H22C H 0.1353 0.6424 0.1007 0.054 Uiso 0.647(10) 1 calc PR A 1
C20B C 0.1424(4) 0.6054(7) 0.1884(7) 0.112(13) Uani 0.353(10) 1 d PD A 2
H20D H 0.1541 0.5709 0.1779 0.169 Uiso 0.353(10) 1 calc PR A 2
H20E H 0.1383 0.6065 0.2261 0.169 Uiso 0.353(10) 1 calc PR A 2
H20F H 0.1679 0.6313 0.1777 0.169 Uiso 0.353(10) 1 calc PR A 2
C21B C 0.0598(8) 0.5763(5) 0.1931(6) 0.046(5) Uani 0.353(10) 1 d PD A 2
H21D H 0.0681 0.5418 0.1797 0.069 Uiso 0.353(10) 1 calc PR A 2
H21E H 0.0226 0.5826 0.1894 0.069 Uiso 0.353(10) 1 calc PR A 2
H21F H 0.0693 0.5783 0.2297 0.069 Uiso 0.353(10) 1 calc PR A 2
C22B C 0.1087(9) 0.6142(7) 0.1060(3) 0.069(7) Uani 0.353(10) 1 d PD A 2
H22D H 0.1154 0.5780 0.0969 0.103 Uiso 0.353(10) 1 calc PR A 2
H22E H 0.1406 0.6343 0.1021 0.103 Uiso 0.353(10) 1 calc PR A 2
H22F H 0.0820 0.6282 0.0831 0.103 Uiso 0.353(10) 1 calc PR A 2
C31 C 0.1947(2) 0.7544(2) 0.2317(2) 0.0545(16) Uani 1 1 d . . .
H31 H 0.1659 0.7480 0.2098 0.065 Uiso 1 1 calc R . .
C32 C 0.2048(2) 0.7224(3) 0.2733(2) 0.0554(16) Uani 1 1 d . . .
H32 H 0.1829 0.6935 0.2798 0.066 Uiso 1 1 calc R . .
C41 C 0.4672(3) 0.5532(3) 0.2118(3) 0.077(2) Uani 1 1 d . . .
H41 H 0.4696 0.5203 0.2279 0.092 Uiso 1 1 calc R . .
C42 C 0.4425(3) 0.5926(3) 0.2353(3) 0.074(2) Uani 1 1 d . . .
H42 H 0.4292 0.5880 0.2692 0.089 Uiso 1 1 calc R . .
C43 C 0.4363(3) 0.6399(3) 0.2107(3) 0.078(2) Uani 1 1 d . . .
H43 H 0.4176 0.6670 0.2271 0.094 Uiso 1 1 calc R . .
C44 C 0.4574(3) 0.6475(3) 0.1623(3) 0.078(2) Uani 1 1 d . . .
H44 H 0.4539 0.6799 0.1454 0.094 Uiso 1 1 calc R . .
C45 C 0.4832(3) 0.6077(3) 0.1388(3) 0.082(2) Uani 1 1 d . . .
H45 H 0.4973 0.6121 0.1051 0.099 Uiso 1 1 calc R . .
C46 C 0.4888(3) 0.5613(4) 0.1643(3) 0.091(3) Uani 1 1 d . . .
H46 H 0.5081 0.5344 0.1485 0.110 Uiso 1 1 calc R . .
C51 C 0.5429(2) 0.5160(2) 0.0266(2) 0.0533(16) Uani 1 1 d . . .
H51 H 0.5729 0.5269 0.0448 0.064 Uiso 1 1 calc R . .
C71 C 0.9691(4) 0.4691(4) 0.0309(4) 0.101(7) Uani 1 3 d S . .
C72 C 1.0073(7) 0.4683(7) 0.0404(7) 0.040(4) Uani 0.33 1 d P . .
C73 C 0.9497(6) 0.5139(6) -0.0139(6) 0.036(4) Uani 0.33 1 d P . .

loop_
_atom_site_aniso_label
_atom_site_aniso_U_11
_atom_site_aniso_U_22
_atom_site_aniso_U_33
_atom_site_aniso_U_23
_atom_site_aniso_U_13
_atom_site_aniso_U_12
B1 0.028(3) 0.027(3) 0.025(3) 0.005(2) -0.003(2) -0.001(2)
N1 0.019(2) 0.031(2) 0.024(2) 0.0045(18) 0.0010(16) -0.0031(17)
O1 0.0287(17) 0.0189(17) 0.0246(17) -0.0022(13) -0.0016(14) 0.0014(14)
O2 0.0214(17) 0.0242(17) 0.038(2) -0.0001(15) -0.0058(14) -0.0017(14)
C1 0.022(2) 0.026(3) 0.029(3) -0.001(2) -0.004(2) -0.004(2)
C2 0.028(3) 0.025(3) 0.027(3) 0.000(2) 0.000(2) -0.003(2)
C3 0.033(3) 0.025(3) 0.037(3) 0.007(2) 0.005(2) 0.003(2)
C4 0.031(3) 0.025(3) 0.033(3) 0.003(2) 0.007(2) -0.001(2)
C5 0.028(3) 0.027(3) 0.027(3) -0.006(2) 0.003(2) -0.001(2)
C6 0.025(3) 0.025(3) 0.030(3) 0.000(2) -0.003(2) -0.003(2)
C7 0.026(3) 0.024(3) 0.031(3) 0.006(2) -0.002(2) 0.001(2)
C8 0.024(3) 0.025(3) 0.023(2) 0.005(2) -0.002(2) -0.001(2)
C9 0.023(2) 0.019(2) 0.024(3) 0.0041(19) 0.005(2) 0.0009(19)
C10 0.030(3) 0.017(2) 0.023(3) 0.0066(19) 0.008(2) -0.005(2)
C11 0.037(3) 0.029(3) 0.023(3) 0.007(2) 0.004(2) 0.004(2)
C12 0.032(3) 0.048(3) 0.027(3) 0.008(2) 0.010(2) 0.017(2)
C13 0.024(3) 0.042(3) 0.030(3) 0.014(2) 0.002(2) 0.006(2)
C14 0.030(3) 0.035(3) 0.064(4) 0.001(3) -0.003(3) -0.001(2)
C15 0.028(3) 0.026(3) 0.028(3) 0.000(2) -0.002(2) -0.001(2)
C16 0.053(3) 0.029(3) 0.034(3) 0.007(2) -0.002(3) -0.010(3)
C17 0.041(3) 0.028(3) 0.026(3) -0.003(2) -0.007(2) 0.007(2)
C18 0.035(3) 0.026(3) 0.029(3) 0.000(2) 0.000(2) 0.003(2)
C19 0.050(3) 0.026(3) 0.047(3) 0.004(2) 0.022(3) 0.006(3)
C20A 0.040(5) 0.020(4) 0.058(6) -0.005(4) 0.002(4) -0.005(4)
C21A 0.065(8) 0.029(5) 0.051(6) 0.011(4) 0.027(6) 0.011(5)
C22A 0.047(6) 0.030(5) 0.031(5) -0.001(4) 0.007(4) 0.013(4)
C20B 0.24(4) 0.020(10) 0.077(16) -0.013(10) 0.09(2) 0.006(15)
C21B 0.080(14) 0.021(8) 0.037(10) -0.006(7) 0.009(11) 0.001(10)
C22B 0.093(17) 0.052(12) 0.061(13) -0.014(10) -0.033(12) 0.023(11)
C31 0.045(4) 0.060(4) 0.059(4) 0.009(3) -0.009(3) -0.003(3)
C32 0.051(4) 0.061(4) 0.054(4) 0.010(3) 0.001(3) -0.015(3)
C41 0.069(5) 0.082(5) 0.079(5) 0.015(4) 0.001(4) 0.022(4)
C42 0.084(5) 0.074(5) 0.065(5) 0.002(4) -0.001(4) 0.004(4)
C43 0.098(6) 0.065(5) 0.072(5) 0.002(4) 0.015(4) -0.003(4)
C44 0.091(6) 0.078(5) 0.067(5) 0.000(4) -0.002(4) -0.005(5)
C45 0.085(6) 0.099(6) 0.063(5) 0.004(5) -0.003(4) 0.019(5)
C46 0.072(5) 0.114(7) 0.088(6) 0.007(5) 0.001(5) 0.048(5)
C51 0.049(4) 0.059(4) 0.052(4) 0.011(3) -0.016(3) -0.016(3)
C71 0.101(7) 0.101(7) 0.101(7) 0.033(7) 0.033(7) -0.033(7)
C72 0.057(13) 0.039(11) 0.023(9) -0.002(7) 0.007(10) -0.029(10)
C73 0.042(10) 0.026(8) 0.038(10) 0.007(7) -0.006(8) 0.000(7)

loop_
_atom_type_symbol
_atom_type_description
_atom_type_scat_dispersion_real
_atom_type_scat_dispersion_imag
_atom_type_scat_source
C C 0.0033 0.0016 'International Tables Vol C Tables 4.2.6.8 and 6.1.1.4'
H H 0.0000 0.0000 'International Tables Vol C Tables 4.2.6.8 and 6.1.1.4'
B B 0.0013 0.0007 'International Tables Vol C Tables 4.2.6.8 and 6.1.1.4'
N N 0.0061 0.0033 'International Tables Vol C Tables 4.2.6.8 and 6.1.1.4'
O O 0.0106 0.0060 'International Tables Vol C Tables 4.2.6.8 and 6.1.1.4'

loop_
_geom_angle_atom_site_label_1
_geom_angle_atom_site_label_2
_geom_angle_atom_site_label_3
_geom_angle
_geom_angle_site_symmetry_1
_geom_angle_site_symmetry_3
O2 B1 O1 113.7(4) . .
O2 B1 C10 111.1(4) . 7_564
O1 B1 C10 107.9(4) . 7_564
O2 B1 N1 108.9(4) . .
O1 B1 N1 104.9(4) . .
C10 B1 N1 110.1(4) 7_564 .
C7 N1 C8 118.8(4) . .
C7 N1 B1 121.0(4) . .
C8 N1 B1 120.1(4) . .
C1 O1 B1 126.3(4) . .
C14 O2 B1 119.4(4) . .
O1 C1 C2 119.8(4) . .
O1 C1 C6 119.9(4) . .
C2 C1 C6 120.2(4) . .
C1 C2 C3 120.5(4) . .
C1 C2 C7 118.6(4) . .
C3 C2 C7 120.5(4) . .
C4 C3 C2 121.3(4) . .
C3 C4 C5 116.4(4) . .
C3 C4 C19 123.5(4) . .
C5 C4 C19 120.0(4) . .
C6 C5 C4 125.3(4) . .
C5 C6 C1 116.2(4) . .
C5 C6 C15 122.6(4) . .
C1 C6 C15 121.2(4) . .
N1 C7 C2 123.3(4) . .
C13 C8 C9 120.5(4) . .
C13 C8 N1 119.8(4) . .
C9 C8 N1 119.7(4) . .
C8 C9 C10 121.4(4) . .
C11 C10 C9 117.1(4) . .
C11 C10 B1 122.9(4) . 10_655
C9 C10 B1 120.0(4) . 10_655
C12 C11 C10 121.6(5) . .
C11 C12 C13 120.7(5) . .
C8 C13 C12 118.8(4) . .
C18 C15 C17 107.3(4) . .
C18 C15 C6 111.7(4) . .
C17 C15 C6 110.3(4) . .
C18 C15 C16 108.2(4) . .
C17 C15 C16 110.4(4) . .
C6 C15 C16 108.9(4) . .
C4 C19 C21A 113.8(5) . .
C4 C19 C22B 116.3(8) . .
C21A C19 C22B 127.9(9) . .
C4 C19 C22A 109.8(4) . .
C21A C19 C22A 109.6(6) . .
C22B C19 C22A 39.0(8) . .
C4 C19 C21B 110.2(7) . .
C21A C19 C21B 36.6(7) . .
C22B C19 C21B 127.7(11) . .
C22A C19 C21B 136.5(9) . .
C4 C19 C20B 102.3(7) . .
C21A C19 C20B 58.3(9) . .
C22B C19 C20B 97.4(11) . .
C22A C19 C20B 60.4(8) . .
C21B C19 C20B 94.8(11) . .
C4 C19 C20A 110.8(4) . .
C21A C19 C20A 106.9(6) . .
C22B C19 C20A 67.3(9) . .
C22A C19 C20A 105.5(5) . .
C21B C19 C20A 75.0(9) . .
C20B C19 C20A 146.9(8) . .
C32 C31 C32 119.2(7) 7_564 .
C31 C32 C31 120.8(7) 10_655 .
C42 C41 C46 118.9(8) . .
C41 C42 C43 120.9(7) . .
C44 C43 C42 119.7(8) . .
C45 C44 C43 119.3(8) . .
C44 C45 C46 119.6(8) . .
C41 C46 C45 121.5(8) . .
C51 C51 C51 119.995(13) 19_656 22_565
C72 C71 C72 104.5(19) . 8_645
C72 C71 C72 104.5(19) . 11_556
C72 C71 C72 104.5(19) 8_645 11_556
C72 C71 C73 44.6(13) . 11_556
C72 C71 C73 60.1(13) 8_645 11_556
C72 C71 C73 118(2) 11_556 11_556
C72 C71 C73 60.1(13) . 8_645
C72 C71 C73 118(2) 8_645 8_645
C72 C71 C73 44.6(13) 11_556 8_645
C73 C71 C73 86.5(11) 11_556 8_645
C72 C71 C73 118(2) . .
C72 C71 C73 44.6(13) 8_645 .
C72 C71 C73 60.1(13) 11_556 .
C73 C71 C73 86.5(11) 11_556 .
C73 C71 C73 86.5(11) 8_645 .
C71 C72 C73 100(2) . 11_556
C71 C72 C73 131(2) . 13_765
C73 C72 C73 70.7(10) 11_556 13_765
C71 C72 C73 83.7(15) . 8_645
C73 C72 C73 119.5(19) 11_556 8_645
C73 C72 C73 63.2(9) 13_765 8_645
C71 C72 C72 37.8(9) . 8_645
C73 C72 C72 62.0(16) 11_556 8_645
C73 C72 C72 109.8(11) 13_765 8_645
C73 C72 C72 99.1(11) 8_645 8_645
C71 C72 C72 37.7(9) . 11_556
C73 C72 C72 112.6(15) 11_556 11_556
C73 C72 C72 99.9(11) 13_765 11_556
C73 C72 C72 46.1(11) 8_645 11_556
C72 C72 C72 60.000(3) 8_645 11_556
C72 C73 C72 110.9(18) 8_645 13_765
C72 C73 C72 71.9(18) 8_645 11_556
C72 C73 C72 96.4(16) 13_765 11_556
C72 C73 C73 113.8(11) 8_645 23_764
C72 C73 C73 49.6(12) 13_765 23_764
C72 C73 C73 54.8(8) 11_556 23_764
C72 C73 C73 59.7(10) 8_645 20_675
C72 C73 C73 62.0(12) 13_765 20_675
C72 C73 C73 109.3(10) 11_556 20_675
C73 C73 C73 101.9(13) 23_764 20_675
C72 C73 C71 35.8(10) 8_645 .
C72 C73 C71 108.9(12) 13_765 .
C72 C73 C71 36.2(8) 11_556 .
C73 C73 C71 85.2(7) 23_764 .
C73 C73 C71 85.2(7) 20_675 .

loop_
_geom_bond_atom_site_label_1
_geom_bond_atom_site_label_2
_geom_bond_distance
_geom_bond_site_symmetry_2
B1 O2 1.426(6) .
B1 O1 1.487(6) .
B1 C10 1.601(7) 7_564
B1 N1 1.631(6) .
N1 C7 1.297(6) .
N1 C8 1.435(6) .
O1 C1 1.342(5) .
O2 C14 1.419(6) .
C1 C2 1.397(6) .
C1 C6 1.406(6) .
C2 C3 1.402(7) .
C2 C7 1.427(7) .
C3 C4 1.364(7) .
C4 C5 1.409(6) .
C4 C19 1.514(7) .
C5 C6 1.384(6) .
C6 C15 1.542(6) .
C8 C13 1.375(6) .
C8 C9 1.390(6) .
C9 C10 1.394(6) .
C10 C11 1.389(6) .
C10 B1 1.601(7) 10_655
C11 C12 1.380(7) .
C12 C13 1.384(7) .
C15 C18 1.521(6) .
C15 C17 1.533(7) .
C15 C16 1.543(7) .
C19 C21A 1.5393(10) .
C19 C22B 1.5395(11) .
C19 C22A 1.5395(10) .
C19 C21B 1.5397(10) .
C19 C20B 1.5403(11) .
C19 C20A 1.5410(10) .
C31 C32 1.362(8) 7_564
C31 C32 1.384(8) .
C32 C31 1.362(8) 10_655
C41 C42 1.349(10) .
C41 C46 1.365(10) .
C42 C43 1.388(10) .
C43 C44 1.379(10) .
C44 C45 1.369(10) .
C45 C46 1.376(11) .
C51 C51 1.370(6) 19_656
C51 C51 1.370(6) 22_565
C71 C72 1.017(17) .
C71 C72 1.017(17) 8_645
C71 C72 1.017(17) 11_556
C71 C73 1.713(18) 11_556
C71 C73 1.713(18) 8_645
C71 C73 1.713(18) .
C72 C73 1.22(2) 11_556
C72 C73 1.38(2) 13_765
C72 C73 1.49(2) 8_645
C72 C72 1.61(3) 8_645
C72 C72 1.61(3) 11_556
C73 C72 1.22(2) 8_645
C73 C72 1.38(2) 13_765
C73 C72 1.49(2) 11_556
C73 C73 1.51(2) 23_764
C73 C73 1.51(2) 20_675
